data_4516857
loop_
_publ_author_name
'Vell\'e, Alba'
'Cebollada, Andrea'
'Mac\'ias, Ram\'on'
'Iglesias, Manuel'
'Gil-Moles, Mar\'ia'
'Sanz Miguel, Pablo J.'

_publ_section_title
;
 From Imidazole toward Imidazolium Salts and N-Heterocyclic Carbene
 Ligands: Electronic and Geometrical Redistribution.
;
_journal_issue 4
_journal_name_full 'ACS omega'
_journal_page_first 1392
_journal_page_last 1399
_journal_paper_doi 10.1021/acsomega.7b00138
_journal_volume 2
_journal_year 2017
_chemical_formula_moiety 'C11 H13 N2 O, B F4'
_chemical_formula_sum 'C11 H13 B F4 N2 O'
_chemical_formula_weight 276.04
_space_group_crystal_system monoclinic
_space_group_IT_number 14
_space_group_name_Hall '-P 2ybc'
_space_group_name_H-M_alt 'P 1 21/c 1'
_atom_sites_solution_hydrogens difmap
_audit_creation_method SHELXL-2014/7
_cell_angle_alpha 90
_cell_angle_beta 93.6800(10)
_cell_angle_gamma 90
_cell_formula_units_Z 4
_cell_length_a 5.6463(3)
_cell_length_b 8.2933(4)
_cell_length_c 26.5684(14)
_cell_measurement_reflns_used 8046
_cell_measurement_temperature 100(2)
_cell_measurement_theta_max 25.97
_cell_measurement_theta_min 2.3
_cell_volume 1241.54(11)
_computing_cell_refinement 'Bruker SAINT'
_computing_data_collection 'Bruker APEX2'
_computing_data_reduction 'Bruker SAINT'
_computing_molecular_graphics 'Bruker SHELXTL'
_computing_publication_material 'Bruker SHELXTL'
_computing_structure_refinement 'SHELXL-2014/7 (Sheldrick, 2014)'
_computing_structure_solution 'SHELXL-2014/7 (Sheldrick, 2014)'
_diffrn_ambient_temperature 100(2)
_diffrn_measured_fraction_theta_full 1.000
_diffrn_measured_fraction_theta_max 0.996
_diffrn_measurement_device_type 'Bruker APEX-II CCD'
_diffrn_measurement_method '\f and \w scans'
_diffrn_radiation_type MoK\a
_diffrn_radiation_wavelength 0.71073
_diffrn_reflns_av_R_equivalents 0.0311
_diffrn_reflns_av_unetI/netI 0.0205
_diffrn_reflns_Laue_measured_fraction_full 1.000
_diffrn_reflns_Laue_measured_fraction_max 0.996
_diffrn_reflns_limit_h_max 6
_diffrn_reflns_limit_h_min -6
_diffrn_reflns_limit_k_max 10
_diffrn_reflns_limit_k_min -10
_diffrn_reflns_limit_l_max 32
_diffrn_reflns_limit_l_min -32
_diffrn_reflns_number 15747
_diffrn_reflns_point_group_measured_fraction_full 1.000
_diffrn_reflns_point_group_measured_fraction_max 0.996
_diffrn_reflns_theta_full 25.000
_diffrn_reflns_theta_max 26.068
_diffrn_reflns_theta_min 2.573
_diffrn_source 'sealed tube'
_exptl_absorpt_coefficient_mu 0.135
_exptl_absorpt_correction_T_max 0.973
_exptl_absorpt_correction_T_min 0.813
_exptl_absorpt_correction_type multi-scan
_exptl_absorpt_process_details sadabs
_exptl_crystal_colour colorless
_exptl_crystal_density_diffrn 1.477
_exptl_crystal_description blocks
_exptl_crystal_F_000 568
_exptl_crystal_size_max 0.250
_exptl_crystal_size_mid 0.250
_exptl_crystal_size_min 0.200
_refine_diff_density_max 0.284
_refine_diff_density_min -0.256
_refine_diff_density_rms 0.041
_refine_ls_extinction_method none
_refine_ls_goodness_of_fit_ref 1.069
_refine_ls_hydrogen_treatment refall
_refine_ls_matrix_type full
_refine_ls_number_parameters 224
_refine_ls_number_reflns 2449
_refine_ls_number_restraints 0
_refine_ls_restrained_S_all 1.069
_refine_ls_R_factor_all 0.0550
_refine_ls_R_factor_gt 0.0417
_refine_ls_shift/su_max 0.000
_refine_ls_shift/su_mean 0.000
_refine_ls_structure_factor_coef Fsqd
_refine_ls_weighting_details 'w=1/[\s^2^(Fo^2^)+(0.0434P)^2^+0.6389P] where P=(Fo^2^+2Fc^2^)/3'
_refine_ls_weighting_scheme calc
_refine_ls_wR_factor_gt 0.0981
_refine_ls_wR_factor_ref 0.1071
_reflns_Friedel_coverage 0.000
_reflns_number_gt 1989
_reflns_number_total 2449
_reflns_threshold_expression 'I > 2\s(I)'
_cod_data_source_file ao7b00138_si_003.cif
_cod_data_source_block 1
_cod_original_sg_symbol_H-M 'P 21/c'
_cod_database_code 4516857
_shelx_shelxl_version_number 2014/7
_shelx_space_group_comment
;
The symmetry employed for this shelxl refinement is uniquely defined
by the following loop, which should always be used as a source of
symmetry information in preference to the above space-group names.
They are only intended as comments.
;
_shelx_estimated_absorpt_t_min 0.967
_shelx_estimated_absorpt_t_max 0.974

loop_
_space_group_symop_operation_xyz
'x, y, z'
'-x, y+1/2, -z+1/2'
'-x, -y, -z'
'x, -y-1/2, z-1/2'

loop_
_atom_site_label
_atom_site_type_symbol
_atom_site_fract_x
_atom_site_fract_y
_atom_site_fract_z
_atom_site_U_iso_or_equiv
_atom_site_adp_type
_atom_site_occupancy
_atom_site_site_symmetry_order
_atom_site_calc_flag
N1 N 0.6853(3) 0.8329(2) 0.04021(6) 0.0379(4) Uani 1 1 d
H1 H 0.786(4) 0.894(3) 0.0235(10) 0.059(8) Uiso 1 1 d
C2 C 0.5209(3) 0.8874(2) 0.06937(7) 0.0330(4) Uani 1 1 d
H2 H 0.487(4) 1.000(3) 0.0766(8) 0.043(6) Uiso 1 1 d
N3 N 0.4071(3) 0.76111(17) 0.08684(5) 0.0288(3) Uani 1 1 d
C4 C 0.5046(4) 0.6224(2) 0.06857(7) 0.0352(4) Uani 1 1 d
H4 H 0.448(4) 0.522(3) 0.0762(8) 0.042(6) Uiso 1 1 d
C5 C 0.6775(4) 0.6674(3) 0.03930(7) 0.0381(5) Uani 1 1 d
H5 H 0.775(4) 0.610(3) 0.0222(8) 0.043(6) Uiso 1 1 d
C6 C 0.2244(3) 0.7697(3) 0.12352(7) 0.0338(4) Uani 1 1 d
H61 H 0.114(4) 0.680(3) 0.1166(8) 0.039(6) Uiso 1 1 d
H62 H 0.141(4) 0.873(3) 0.1182(8) 0.037(5) Uiso 1 1 d
C7 C 0.3340(3) 0.7600(2) 0.17677(7) 0.0304(4) Uani 1 1 d
H71 H 0.208(3) 0.766(2) 0.2004(7) 0.029(5) Uiso 1 1 d
H72 H 0.422(3) 0.660(2) 0.1815(7) 0.026(5) Uiso 1 1 d
O8 O 0.4930(2) 0.89412(14) 0.18295(5) 0.0304(3) Uani 1 1 d
C11 C 0.6418(3) 0.8951(2) 0.22595(6) 0.0257(4) Uani 1 1 d
C12 C 0.8498(3) 0.9835(2) 0.22361(7) 0.0297(4) Uani 1 1 d
H12 H 0.881(3) 1.036(2) 0.1937(8) 0.034(5) Uiso 1 1 d
C13 C 1.0103(3) 0.9887(2) 0.26516(7) 0.0330(4) Uani 1 1 d
H13 H 1.155(4) 1.049(3) 0.2624(8) 0.040(6) Uiso 1 1 d
C14 C 0.9652(3) 0.9072(2) 0.30929(8) 0.0338(4) Uani 1 1 d
H14 H 1.077(4) 0.910(2) 0.3383(8) 0.037(5) Uiso 1 1 d
C15 C 0.7554(3) 0.8214(2) 0.31151(7) 0.0309(4) Uani 1 1 d
H15 H 0.722(4) 0.766(2) 0.3416(8) 0.037(5) Uiso 1 1 d
C16 C 0.5933(3) 0.8150(2) 0.27014(7) 0.0274(4) Uani 1 1 d
H16 H 0.450(4) 0.756(2) 0.2713(7) 0.034(5) Uiso 1 1 d
B1 B 0.9003(4) 0.2273(3) 0.06000(8) 0.0331(5) Uani 1 1 d
F11 F 0.8809(2) 0.15408(16) 0.01261(4) 0.0514(4) Uani 1 1 d
F12 F 1.0246(2) 0.37012(14) 0.05845(5) 0.0483(3) Uani 1 1 d
F13 F 1.0193(3) 0.12051(16) 0.09247(6) 0.0690(5) Uani 1 1 d
F14 F 0.6769(3) 0.25422(15) 0.07569(6) 0.0615(4) Uani 1 1 d

loop_
_atom_site_aniso_label
_atom_site_aniso_U_11
_atom_site_aniso_U_22
_atom_site_aniso_U_33
_atom_site_aniso_U_23
_atom_site_aniso_U_13
_atom_site_aniso_U_12
N1 0.0423(10) 0.0413(10) 0.0293(8) 0.0025(7) -0.0035(7) -0.0052(8)
C2 0.0410(10) 0.0277(10) 0.0292(10) 0.0017(8) -0.0074(8) -0.0019(8)
N3 0.0351(8) 0.0241(8) 0.0261(7) -0.0002(6) -0.0056(6) -0.0003(6)
C4 0.0486(12) 0.0240(10) 0.0324(10) -0.0024(8) -0.0033(8) 0.0019(9)
C5 0.0465(12) 0.0365(11) 0.0308(10) -0.0060(9) -0.0012(9) 0.0063(10)
C6 0.0317(10) 0.0333(11) 0.0357(10) -0.0002(8) -0.0029(8) 0.0009(9)
C7 0.0320(9) 0.0273(10) 0.0322(9) -0.0014(8) 0.0029(8) -0.0021(8)
O8 0.0388(7) 0.0231(6) 0.0289(7) 0.0013(5) -0.0008(5) -0.0028(5)
C11 0.0298(9) 0.0196(8) 0.0279(9) -0.0028(7) 0.0027(7) 0.0043(7)
C12 0.0336(10) 0.0235(9) 0.0331(10) 0.0011(8) 0.0097(8) 0.0004(7)
C13 0.0262(9) 0.0295(10) 0.0437(11) -0.0025(8) 0.0046(8) -0.0004(8)
C14 0.0315(10) 0.0306(10) 0.0388(11) -0.0026(8) -0.0026(8) 0.0047(8)
C15 0.0381(10) 0.0243(9) 0.0303(9) 0.0024(7) 0.0036(8) 0.0054(8)
C16 0.0290(9) 0.0207(8) 0.0329(9) 0.0003(7) 0.0047(7) 0.0002(7)
B1 0.0416(12) 0.0259(10) 0.0313(11) -0.0029(8) -0.0018(9) 0.0034(9)
F11 0.0646(8) 0.0530(8) 0.0357(6) -0.0111(6) -0.0038(6) 0.0005(6)
F12 0.0581(8) 0.0345(7) 0.0529(8) -0.0011(5) 0.0095(6) -0.0062(6)
F13 0.1019(12) 0.0387(8) 0.0608(9) 0.0013(6) -0.0386(8) 0.0065(7)
F14 0.0627(9) 0.0390(7) 0.0859(10) -0.0122(7) 0.0293(8) -0.0043(6)

loop_
_atom_type_symbol
_atom_type_description
_atom_type_scat_dispersion_real
_atom_type_scat_dispersion_imag
_atom_type_scat_source
C C 0.0033 0.0016 'International Tables Vol C Tables 4.2.6.8 and 6.1.1.4'
H H 0.0000 0.0000 'International Tables Vol C Tables 4.2.6.8 and 6.1.1.4'
N N 0.0061 0.0033 'International Tables Vol C Tables 4.2.6.8 and 6.1.1.4'
O O 0.0106 0.0060 'International Tables Vol C Tables 4.2.6.8 and 6.1.1.4'
B B 0.0013 0.0007 'International Tables Vol C Tables 4.2.6.8 and 6.1.1.4'
F F 0.0171 0.0103 'International Tables Vol C Tables 4.2.6.8 and 6.1.1.4'

loop_
_geom_angle_atom_site_label_1
_geom_angle_atom_site_label_2
_geom_angle_atom_site_label_3
_geom_angle
C2 N1 C5 109.15(18)
C2 N1 H1 125.8(17)
C5 N1 H1 125.1(17)
N1 C2 N3 107.93(17)
N1 C2 H2 126.6(13)
N3 C2 H2 125.5(13)
C2 N3 C4 108.82(17)
C2 N3 C6 124.83(16)
C4 N3 C6 126.09(16)
C5 C4 N3 107.10(18)
C5 C4 H4 130.9(13)
N3 C4 H4 122.0(13)
C4 C5 N1 106.99(18)
C4 C5 H5 131.0(15)
N1 C5 H5 122.0(15)
N3 C6 C7 110.92(15)
N3 C6 H61 107.8(12)
C7 C6 H61 110.7(12)
N3 C6 H62 107.3(12)
C7 C6 H62 110.1(12)
H61 C6 H62 110.0(17)
O8 C7 C6 106.41(15)
O8 C7 H71 111.2(11)
C6 C7 H71 109.2(11)
O8 C7 H72 109.6(11)
C6 C7 H72 109.9(11)
H71 C7 H72 110.4(15)
C11 O8 C7 116.44(13)
O8 C11 C12 116.07(15)
O8 C11 C16 123.75(16)
C12 C11 C16 120.18(17)
C13 C12 C11 119.53(17)
C13 C12 H12 121.2(12)
C11 C12 H12 119.3(12)
C12 C13 C14 120.79(18)
C12 C13 H13 118.1(12)
C14 C13 H13 121.1(13)
C15 C14 C13 119.22(18)
C15 C14 H14 119.7(12)
C13 C14 H14 121.1(12)
C16 C15 C14 120.60(18)
C16 C15 H15 119.3(13)
C14 C15 H15 120.1(13)
C15 C16 C11 119.66(17)
C15 C16 H16 121.0(12)
C11 C16 H16 119.3(12)
F14 B1 F12 110.46(16)
F14 B1 F13 109.53(18)
F12 B1 F13 109.96(17)
F14 B1 F11 108.94(18)
F12 B1 F11 110.95(17)
F13 B1 F11 106.92(16)

loop_
_geom_bond_atom_site_label_1
_geom_bond_atom_site_label_2
_geom_bond_distance
N1 C2 1.326(3)
N1 C5 1.373(3)
N1 H1 0.90(3)
C2 N3 1.328(2)
C2 H2 0.97(2)
N3 C4 1.377(2)
N3 C6 1.466(2)
C4 C5 1.340(3)
C4 H4 0.92(2)
C5 H5 0.88(2)
C6 C7 1.510(3)
C6 H61 0.98(2)
C6 H62 0.98(2)
C7 O8 1.432(2)
C7 H71 0.98(2)
C7 H72 0.97(2)
O8 C11 1.374(2)
C11 C12 1.389(2)
C11 C16 1.391(2)
C12 C13 1.383(3)
C12 H12 0.93(2)
C13 C14 1.391(3)
C13 H13 0.97(2)
C14 C15 1.386(3)
C14 H14 0.96(2)
C15 C16 1.386(3)
C15 H15 0.95(2)
C16 H16 0.95(2)
B1 F14 1.372(3)
B1 F12 1.379(2)
B1 F13 1.381(3)
B1 F11 1.396(2)

loop_
_geom_torsion_atom_site_label_1
_geom_torsion_atom_site_label_2
_geom_torsion_atom_site_label_3
_geom_torsion_atom_site_label_4
_geom_torsion
C5 N1 C2 N3 -0.4(2)
N1 C2 N3 C4 0.7(2)
N1 C2 N3 C6 175.11(15)
C2 N3 C4 C5 -0.7(2)
C6 N3 C4 C5 -175.02(16)
N3 C4 C5 N1 0.4(2)
C2 N1 C5 C4 0.0(2)
C2 N3 C6 C7 -89.0(2)
C4 N3 C6 C7 84.4(2)
N3 C6 C7 O8 59.9(2)
C6 C7 O8 C11 -169.71(14)
C7 O8 C11 C12 155.98(15)
C7 O8 C11 C16 -24.5(2)
O8 C11 C12 C13 -179.18(15)
C16 C11 C12 C13 1.3(3)
C11 C12 C13 C14 -0.4(3)
C12 C13 C14 C15 -0.7(3)
C13 C14 C15 C16 0.8(3)
C14 C15 C16 C11 0.1(3)
O8 C11 C16 C15 179.36(16)
C12 C11 C16 C15 -1.2(3)
